data_1524293
loop_
_publ_author_name
'Dzyana, D.I.'
'Kripyakevich, P.I.'

_publ_section_title
;
 The compounds of the Cr5 B3 and Mn5 Si3 types in the rare earth
 metal-gallium systems
;
_journal_name_full
;
Dopovidi Akademii Nauk Ukrains'koi RSR, Seriya A: Fiziko-Tekhnichni ta 
Matematichni Nauki
;
_journal_page_first 247
_journal_page_last 250
_journal_volume 1969
_journal_year 1969
_chemical_formula_sum 'Dy5 Ga3'
_space_group_IT_number 140
_symmetry_space_group_name_Hall '-I 4 2c'
_symmetry_space_group_name_H-M 'I 4/m c m'
_cell_angle_alpha 90
_cell_angle_beta 90
_cell_angle_gamma 90
_cell_formula_units_Z 4
_cell_length_a 7.642
_cell_length_b 7.642
_cell_length_c 13.91
_cell_volume 812.346
_citation_journal_id_ASTM DUKABM
_cod_data_source_file Dzyana_DUKABM_1969_1681.cif
_cod_data_source_block Dy5Ga3
_cod_original_cell_volume 812.3463
_cod_database_code 1524293

loop_
_symmetry_equiv_pos_as_xyz
x,y,z
-y,x,z
-x,-y,z
y,-x,z
x,-y,-z+1/2
y,x,-z+1/2
-x,y,-z+1/2
-y,-x,-z+1/2
-x,-y,-z
y,-x,-z
x,y,-z
-y,x,-z
-x,y,z-1/2
-y,-x,z-1/2
x,-y,z-1/2
y,x,z-1/2
x+1/2,y+1/2,z+1/2
-y+1/2,x+1/2,z+1/2
-x+1/2,-y+1/2,z+1/2
y+1/2,-x+1/2,z+1/2
x+1/2,-y+1/2,-z+1
y+1/2,x+1/2,-z+1
-x+1/2,y+1/2,-z+1
-y+1/2,-x+1/2,-z+1
-x+1/2,-y+1/2,-z+1/2
y+1/2,-x+1/2,-z+1/2
x+1/2,y+1/2,-z+1/2
-y+1/2,x+1/2,-z+1/2
-x+1/2,y+1/2,z
-y+1/2,-x+1/2,z
x+1/2,-y+1/2,z
y+1/2,x+1/2,z

loop_
_atom_site_label
_atom_site_type_symbol
_atom_site_fract_x
_atom_site_fract_y
_atom_site_fract_z
_atom_site_occupancy
_atom_site_U_iso_or_equiv
Ga1 Ga 0 0 0.25 1 0.0
Ga2 Ga 0.375 0.875 0 1 0.0
Dy2 Dy 0.19 0.69 0.15 1 0.0
Dy1 Dy 0 0 0 1 0.0
